data_1553789
loop_
_publ_author_name
'Qiao, Huijie'
'Sun, Suyan'
'Zhang, Yue'
'Zhu, Hongmei'
'Yu, Xiaomeng'
'Yang, Fan'
'Wu, Yusheng'
'Li, Zhongxian'
'Wu, Yangjie'

_publ_section_title
;
 Merging photoredox catalysis with transition metal catalysis:
 site-selective C4 or C5-H phosphonation of 8-aminoquinoline amides
;
_journal_issue 10
_journal_name_full 'Organic Chemistry Frontiers'
_journal_page_first 1981
_journal_paper_doi 10.1039/C7QO00305F
_journal_volume 4
_journal_year 2017
_chemical_formula_moiety 'C28 H21 N2 O2 P'
_chemical_formula_sum 'C28 H21 N2 O2 P'
_chemical_formula_weight 448.44
_space_group_crystal_system monoclinic
_space_group_IT_number 14
_space_group_name_Hall '-P 2yn'
_space_group_name_H-M_alt 'P 1 21/n 1'
_atom_sites_solution_hydrogens geom
_atom_sites_solution_primary direct
_audit_creation_date 2016-08-30
_audit_creation_method
;
Olex2 1.2
(compiled 2016.08.25 svn.r3337 for OlexSys, GUI svn.r5221)
;
_audit_update_record
;
2017-01-16 deposited with the CCDC.
2017-06-28 downloaded from the CCDC.
;
_cell_angle_alpha 90
_cell_angle_beta 105.341(4)
_cell_angle_gamma 90
_cell_formula_units_Z 4
_cell_length_a 14.3374(5)
_cell_length_b 9.7100(4)
_cell_length_c 18.7718(7)
_cell_measurement_reflns_used 3623
_cell_measurement_temperature 293(2)
_cell_measurement_theta_max 70.2830
_cell_measurement_theta_min 4.4950
_cell_volume 2520.22(17)
_computing_cell_refinement
;
CrysAlisPro, Agilent Technologies,
Version 1.171.37.35 (release 13-08-2014 CrysAlis171 .NET)
(compiled Aug 13 2014,18:06:01)
;
_computing_data_collection
;
CrysAlisPro, Agilent Technologies,
Version 1.171.37.35 (release 13-08-2014 CrysAlis171 .NET)
(compiled Aug 13 2014,18:06:01)
;
_computing_data_reduction
;
CrysAlisPro, Agilent Technologies,
Version 1.171.37.35 (release 13-08-2014 CrysAlis171 .NET)
(compiled Aug 13 2014,18:06:01)
;
_computing_molecular_graphics 'Olex2 (Dolomanov et al., 2009)'
_computing_publication_material 'Olex2 (Dolomanov et al., 2009)'
_computing_structure_refinement 'ShelXL (Sheldrick, 2015)'
_computing_structure_solution 'ShelXS (Sheldrick, 2008)'
_diffrn_ambient_temperature 293(2)
_diffrn_detector 'CCD plate'
_diffrn_detector_area_resol_mean 16.2312
_diffrn_detector_type Eos
_diffrn_measured_fraction_theta_full 1.000
_diffrn_measured_fraction_theta_max 1.000
_diffrn_measurement_details
;
#__ type_ start__ end____ width___ exp.time_
  1 omega -102.00  -43.00   1.0000    1.0000
omega____ theta____ kappa____ phi______ frames
    -      -33.5000  -77.0000  120.0000 59

#__ type_ start__ end____ width___ exp.time_
  2 omega  -39.00   -6.00   1.0000    1.0000
omega____ theta____ kappa____ phi______ frames
    -      -33.5000  -77.0000  120.0000 33

#__ type_ start__ end____ width___ exp.time_
  3 omega  -50.00    8.00   1.0000    1.0000
omega____ theta____ kappa____ phi______ frames
    -      -33.5000   57.0000   60.0000 58

#__ type_ start__ end____ width___ exp.time_
  4 omega   17.00   53.00   1.0000    1.0000
omega____ theta____ kappa____ phi______ frames
    -       36.4734  -57.0000   90.0000 36

#__ type_ start__ end____ width___ exp.time_
  5 omega  -27.00   59.00   1.0000    1.0000
omega____ theta____ kappa____ phi______ frames
    -       36.4734  -37.0000  -90.0000 86

#__ type_ start__ end____ width___ exp.time_
  6 omega  -31.00   53.00   1.0000    1.0000
omega____ theta____ kappa____ phi______ frames
    -       36.4734  -57.0000   30.0000 84

#__ type_ start__ end____ width___ exp.time_
  7 omega   62.00   87.00   1.0000    1.0000
omega____ theta____ kappa____ phi______ frames
    -       36.4734   57.0000   90.0000 25

#__ type_ start__ end____ width___ exp.time_
  8 omega   12.00   55.00   1.0000    1.0000
omega____ theta____ kappa____ phi______ frames
    -       36.4734  -57.0000  150.0000 43

#__ type_ start__ end____ width___ exp.time_
  9 omega  -31.00   -4.00   1.0000    1.0000
omega____ theta____ kappa____ phi______ frames
    -       36.4734  -57.0000  150.0000 27

#__ type_ start__ end____ width___ exp.time_
 10 omega   76.00  102.00   1.0000    1.0000
omega____ theta____ kappa____ phi______ frames
    -       36.4734  178.0000  -90.0000 26

#__ type_ start__ end____ width___ exp.time_
 11 omega   40.00   76.00   1.0000    4.0000
omega____ theta____ kappa____ phi______ frames
    -      108.0000  -30.0000  -90.0000 36

#__ type_ start__ end____ width___ exp.time_
 12 omega   83.00  109.00   1.0000    4.0000
omega____ theta____ kappa____ phi______ frames
    -      108.0000  -94.0000  120.0000 26

#__ type_ start__ end____ width___ exp.time_
 13 omega   59.00  108.00   1.0000    4.0000
omega____ theta____ kappa____ phi______ frames
    -      108.0000  -94.0000  -90.0000 49

#__ type_ start__ end____ width___ exp.time_
 14 omega   40.00   87.00   1.0000    4.0000
omega____ theta____ kappa____ phi______ frames
    -      108.0000  -94.0000 -150.0000 47

#__ type_ start__ end____ width___ exp.time_
 15 omega   98.00  178.00   1.0000    4.0000
omega____ theta____ kappa____ phi______ frames
    -      108.0000   45.0000   90.0000 80

#__ type_ start__ end____ width___ exp.time_
 16 omega   38.00   97.00   1.0000    4.0000
omega____ theta____ kappa____ phi______ frames
    -      108.0000  -45.0000 -180.0000 59

#__ type_ start__ end____ width___ exp.time_
 17 omega  129.00  168.00   1.0000    4.0000
omega____ theta____ kappa____ phi______ frames
    -      108.0000  111.0000   60.0000 39

#__ type_ start__ end____ width___ exp.time_
 18 omega   92.00  172.00   1.0000    4.0000
omega____ theta____ kappa____ phi______ frames
    -      108.0000   30.0000   30.0000 80

#__ type_ start__ end____ width___ exp.time_
 19 omega   51.00  114.00   1.0000    4.0000
omega____ theta____ kappa____ phi______ frames
    -      108.0000  -61.0000  -60.0000 63
;
_diffrn_measurement_device 'four-circle diffractometer'
_diffrn_measurement_device_type 'Xcalibur, Eos, Gemini'
_diffrn_measurement_method '\w scans'
_diffrn_orient_matrix_UB_11 -0.1048568000
_diffrn_orient_matrix_UB_12 -0.0404852000
_diffrn_orient_matrix_UB_13 -0.0395893000
_diffrn_orient_matrix_UB_21 -0.0253601000
_diffrn_orient_matrix_UB_22 -0.0027044000
_diffrn_orient_matrix_UB_23 0.0748083000
_diffrn_orient_matrix_UB_31 -0.0281554000
_diffrn_orient_matrix_UB_32 0.1532109000
_diffrn_orient_matrix_UB_33 -0.0092165000
_diffrn_radiation_monochromator graphite
_diffrn_radiation_probe x-ray
_diffrn_radiation_type CuK\a
_diffrn_radiation_wavelength 1.54184
_diffrn_reflns_av_R_equivalents 0.0261
_diffrn_reflns_av_unetI/netI 0.0291
_diffrn_reflns_Laue_measured_fraction_full 1.000
_diffrn_reflns_Laue_measured_fraction_max 1.000
_diffrn_reflns_limit_h_max 17
_diffrn_reflns_limit_h_min -16
_diffrn_reflns_limit_k_max 11
_diffrn_reflns_limit_k_min -7
_diffrn_reflns_limit_l_max 13
_diffrn_reflns_limit_l_min -22
_diffrn_reflns_number 9535
_diffrn_reflns_point_group_measured_fraction_full 1.000
_diffrn_reflns_point_group_measured_fraction_max 1.000
_diffrn_reflns_theta_full 67.080
_diffrn_reflns_theta_max 67.080
_diffrn_reflns_theta_min 3.471
_diffrn_source 'Enhance (Cu) X-ray Source'
_exptl_absorpt_coefficient_mu 1.169
_exptl_absorpt_correction_T_max 1.00000
_exptl_absorpt_correction_T_min 0.88967
_exptl_absorpt_correction_type multi-scan
_exptl_absorpt_process_details
;
CrysAlisPro, Agilent Technologies,
Version 1.171.37.35 (release 13-08-2014 CrysAlis171 .NET)
(compiled Aug 13 2014,18:06:01)
Empirical absorption correction using spherical harmonics,
 implemented in SCALE3 ABSPACK scaling algorithm.
;
_exptl_crystal_colour colourless
_exptl_crystal_colour_primary colourless
_exptl_crystal_density_diffrn 1.182
_exptl_crystal_description prism
_exptl_crystal_F_000 936
_exptl_crystal_size_max 0.21
_exptl_crystal_size_mid 0.18
_exptl_crystal_size_min 0.16
_platon_squeeze_details
;
;
_refine_diff_density_max 0.282
_refine_diff_density_min -0.197
_refine_diff_density_rms 0.039
_refine_ls_extinction_coef 0.00086(19)
_refine_ls_extinction_expression Fc^*^=kFc[1+0.001xFc^2^\l^3^/sin(2\q)]^-1/4^
_refine_ls_extinction_method 'SHELXL-2014/7 (Sheldrick 2014'
_refine_ls_goodness_of_fit_ref 1.049
_refine_ls_hydrogen_treatment constr
_refine_ls_matrix_type full
_refine_ls_number_parameters 299
_refine_ls_number_reflns 4509
_refine_ls_number_restraints 0
_refine_ls_restrained_S_all 1.049
_refine_ls_R_factor_all 0.0561
_refine_ls_R_factor_gt 0.0467
_refine_ls_shift/su_max 0.000
_refine_ls_shift/su_mean 0.000
_refine_ls_structure_factor_coef Fsqd
_refine_ls_weighting_details 'w=1/[\s^2^(Fo^2^)+(0.0808P)^2^+0.1236P] where P=(Fo^2^+2Fc^2^)/3'
_refine_ls_weighting_scheme calc
_refine_ls_wR_factor_gt 0.1343
_refine_ls_wR_factor_ref 0.1436
_reflns_Friedel_coverage 0.000
_reflns_number_gt 3587
_reflns_number_total 4509
_reflns_threshold_expression 'I > 2\s(I)'
_cod_data_source_file c7qo00305f2.cif
_cod_data_source_block 201608114
_cod_original_cell_volume 2520.23(16)
_cod_database_code 1553789
_chemical_oxdiff_formula C43H53O14N4P1
_shelx_space_group_comment
;
The symmetry employed for this shelxl refinement is uniquely defined
by the following loop, which should always be used as a source of
symmetry information in preference to the above space-group names.
They are only intended as comments.
;
_reflns_odcompleteness_completeness 99.96
_reflns_odcompleteness_iscentric 1
_reflns_odcompleteness_theta 66.97
_olex2_refinement_description
;
1. Fixed Uiso
 At 1.2 times of:
  All C(H) groups, All N(H) groups
2.a Aromatic/amide H refined with riding coordinates:
 C2(H2), C3(H3), C4(H4), C5(H5), C6(H6), C8(H8), C9(H9), C10(H10), C11(H11),
 C12(H12), C13(H13), C14(H14), C15(H15), C20(H20), C21(H21), C24(H24), C25(H25),
  C26(H26), C27(H27), C28(H28), N2(H2A)
;
_shelx_shelxl_version_number 2014/7
_olex2_submission_special_instructions 'No special instructions were received'

loop_
_space_group_symop_operation_xyz
'x, y, z'
'-x+1/2, y+1/2, -z+1/2'
'-x, -y, -z'
'x-1/2, -y-1/2, z-1/2'

loop_
_atom_site_label
_atom_site_type_symbol
_atom_site_fract_x
_atom_site_fract_y
_atom_site_fract_z
_atom_site_U_iso_or_equiv
_atom_site_adp_type
_atom_site_occupancy
_atom_site_site_symmetry_order
_atom_site_calc_flag
_atom_site_refinement_flags_posn
C1 C 0.30849(14) 0.5745(2) 0.48122(12) 0.0613(5) Uani 1 1 d .
C2 C 0.26370(19) 0.5770(3) 0.53787(14) 0.0806(7) Uani 1 1 d .
H2 H 0.2038 0.5350 0.5317 0.097 Uiso 1 1 calc R
C3 C 0.3075(2) 0.6416(3) 0.60371(16) 0.0981(9) Uani 1 1 d .
H3 H 0.2770 0.6429 0.6417 0.118 Uiso 1 1 calc R
C4 C 0.3959(2) 0.7040(3) 0.61353(17) 0.0946(8) Uani 1 1 d .
H4 H 0.4250 0.7482 0.6578 0.114 Uiso 1 1 calc R
C5 C 0.4408(2) 0.7007(3) 0.55802(18) 0.0946(8) Uani 1 1 d .
H5 H 0.5009 0.7422 0.5647 0.114 Uiso 1 1 calc R
C6 C 0.39757(16) 0.6360(3) 0.49180(14) 0.0766(6) Uani 1 1 d .
H6 H 0.4289 0.6341 0.4543 0.092 Uiso 1 1 calc R
C7 C 0.28361(13) 0.3077(2) 0.40833(10) 0.0606(5) Uani 1 1 d .
C8 C 0.32177(18) 0.2493(3) 0.47723(12) 0.0765(6) Uani 1 1 d .
H8 H 0.3306 0.3028 0.5196 0.092 Uiso 1 1 calc R
C9 C 0.3467(2) 0.1120(3) 0.48306(15) 0.0924(8) Uani 1 1 d .
H9 H 0.3728 0.0733 0.5294 0.111 Uiso 1 1 calc R
C10 C 0.3332(2) 0.0315(3) 0.42067(16) 0.0863(7) Uani 1 1 d .
H10 H 0.3501 -0.0612 0.4249 0.104 Uiso 1 1 calc R
C11 C 0.29484(17) 0.0883(3) 0.35258(14) 0.0790(7) Uani 1 1 d .
H11 H 0.2851 0.0338 0.3105 0.095 Uiso 1 1 calc R
C12 C 0.27078(14) 0.2245(3) 0.34616(11) 0.0705(6) Uani 1 1 d .
H12 H 0.2454 0.2623 0.2995 0.085 Uiso 1 1 calc R
C13 C 0.12228(14) 0.7468(3) 0.33399(14) 0.0736(6) Uani 1 1 d .
H13 H 0.1875 0.7436 0.3352 0.088 Uiso 1 1 calc R
C14 C 0.07014(16) 0.8625(3) 0.31043(16) 0.0839(7) Uani 1 1 d .
H14 H 0.1008 0.9381 0.2963 0.101 Uiso 1 1 calc R
C15 C -0.02899(15) 0.8714(2) 0.30675(14) 0.0748(6) Uani 1 1 d .
H15 H -0.0629 0.9521 0.2906 0.090 Uiso 1 1 calc R
C16 C -0.07518(13) 0.7606(2) 0.32704(11) 0.0593(5) Uani 1 1 d .
C17 C -0.02216(13) 0.6387(2) 0.35355(10) 0.0567(4) Uani 1 1 d .
C18 C 0.07762(13) 0.6315(2) 0.35670(10) 0.0574(4) Uani 1 1 d .
C19 C 0.12614(14) 0.5046(2) 0.38257(11) 0.0595(5) Uani 1 1 d .
C20 C 0.07460(16) 0.4014(3) 0.40193(15) 0.0765(6) Uani 1 1 d .
H20 H 0.1043 0.3177 0.4181 0.092 Uiso 1 1 calc R
C21 C -0.02426(16) 0.4207(3) 0.39766(17) 0.0817(7) Uani 1 1 d .
H21 H -0.0576 0.3481 0.4119 0.098 Uiso 1 1 calc R
C22 C -0.24120(14) 0.8561(2) 0.30147(11) 0.0613(5) Uani 1 1 d .
C23 C -0.34168(13) 0.8228(2) 0.30621(10) 0.0558(4) Uani 1 1 d .
C24 C -0.40388(17) 0.9332(2) 0.30301(13) 0.0708(6) Uani 1 1 d .
H24 H -0.3822 1.0220 0.2979 0.085 Uiso 1 1 calc R
C25 C -0.49713(17) 0.9136(3) 0.30731(15) 0.0817(7) Uani 1 1 d .
H25 H -0.5381 0.9886 0.3052 0.098 Uiso 1 1 calc R
C26 C -0.52974(15) 0.7820(3) 0.31475(12) 0.0723(6) Uani 1 1 d .
H26 H -0.5929 0.7681 0.3174 0.087 Uiso 1 1 calc R
C27 C -0.46901(16) 0.6719(3) 0.31823(13) 0.0721(6) Uani 1 1 d .
H27 H -0.4908 0.5832 0.3235 0.087 Uiso 1 1 calc R
C28 C -0.37502(15) 0.6927(2) 0.31391(13) 0.0653(5) Uani 1 1 d .
H28 H -0.3341 0.6176 0.3163 0.078 Uiso 1 1 calc R
N1 N -0.07162(12) 0.53358(19) 0.37501(11) 0.0690(5) Uani 1 1 d .
N2 N -0.17432(11) 0.75629(18) 0.32361(10) 0.0641(4) Uani 1 1 d .
H2A H -0.1950 0.6803 0.3374 0.077 Uiso 1 1 calc R
O1 O 0.29017(11) 0.5445(2) 0.33211(9) 0.0787(5) Uani 1 1 d .
O2 O -0.22271(13) 0.96807(18) 0.27991(12) 0.0915(6) Uani 1 1 d .
P1 P 0.25624(3) 0.48864(6) 0.39426(3) 0.06035(19) Uani 1 1 d .

loop_
_atom_site_aniso_label
_atom_site_aniso_U_11
_atom_site_aniso_U_22
_atom_site_aniso_U_33
_atom_site_aniso_U_23
_atom_site_aniso_U_13
_atom_site_aniso_U_12
C1 0.0510(10) 0.0661(12) 0.0672(11) 0.0067(9) 0.0160(9) 0.0077(9)
C2 0.0741(14) 0.1000(18) 0.0723(14) -0.0059(12) 0.0274(11) -0.0024(13)
C3 0.114(2) 0.107(2) 0.0773(16) -0.0074(15) 0.0324(15) 0.0155(18)
C4 0.108(2) 0.0782(16) 0.0855(17) -0.0114(13) 0.0045(16) 0.0089(15)
C5 0.0765(16) 0.0873(17) 0.108(2) -0.0042(15) 0.0032(15) -0.0105(14)
C6 0.0598(12) 0.0865(16) 0.0850(15) 0.0035(12) 0.0218(11) -0.0018(11)
C7 0.0448(9) 0.0848(14) 0.0525(10) -0.0007(9) 0.0137(7) 0.0069(9)
C8 0.0868(15) 0.0846(15) 0.0546(11) 0.0000(10) 0.0127(10) 0.0102(12)
C9 0.114(2) 0.0876(17) 0.0700(15) 0.0108(12) 0.0142(14) 0.0198(16)
C10 0.0868(17) 0.0808(16) 0.0924(18) -0.0073(13) 0.0258(14) 0.0093(13)
C11 0.0629(12) 0.0986(18) 0.0757(14) -0.0228(13) 0.0187(10) 0.0060(12)
C12 0.0494(10) 0.1049(17) 0.0551(10) -0.0039(10) 0.0103(8) 0.0128(11)
C13 0.0441(10) 0.0816(14) 0.0921(15) 0.0181(12) 0.0128(10) -0.0066(9)
C14 0.0547(11) 0.0758(14) 0.116(2) 0.0259(14) 0.0144(12) -0.0084(10)
C15 0.0548(11) 0.0678(13) 0.0974(16) 0.0185(12) 0.0123(11) 0.0003(10)
C16 0.0466(9) 0.0631(11) 0.0664(11) 0.0034(9) 0.0117(8) -0.0001(8)
C17 0.0479(9) 0.0609(11) 0.0600(10) 0.0036(8) 0.0121(8) -0.0022(8)
C18 0.0447(9) 0.0692(12) 0.0562(10) 0.0057(9) 0.0094(7) -0.0018(8)
C19 0.0435(9) 0.0753(12) 0.0601(10) 0.0101(9) 0.0141(8) 0.0035(8)
C20 0.0561(11) 0.0753(14) 0.1002(17) 0.0276(12) 0.0245(11) 0.0109(10)
C21 0.0558(11) 0.0735(14) 0.121(2) 0.0312(14) 0.0329(12) 0.0018(10)
C22 0.0566(10) 0.0635(12) 0.0650(11) 0.0067(9) 0.0185(9) 0.0071(9)
C23 0.0519(9) 0.0645(11) 0.0509(9) 0.0024(8) 0.0134(7) 0.0076(8)
C24 0.0684(12) 0.0671(12) 0.0831(14) 0.0188(11) 0.0311(11) 0.0180(10)
C25 0.0671(13) 0.0910(17) 0.0956(17) 0.0222(13) 0.0365(12) 0.0302(12)
C26 0.0497(10) 0.0996(17) 0.0693(12) 0.0028(12) 0.0189(9) 0.0068(11)
C27 0.0617(11) 0.0728(13) 0.0829(14) -0.0117(11) 0.0211(10) -0.0092(10)
C28 0.0558(11) 0.0591(11) 0.0807(13) -0.0086(10) 0.0172(9) 0.0071(9)
N1 0.0501(9) 0.0695(11) 0.0905(12) 0.0154(9) 0.0239(9) 0.0012(8)
N2 0.0468(8) 0.0611(9) 0.0854(11) 0.0112(8) 0.0192(8) 0.0029(7)
O1 0.0628(8) 0.1103(13) 0.0683(9) 0.0211(9) 0.0262(7) 0.0077(8)
O2 0.0703(10) 0.0751(11) 0.1370(16) 0.0357(10) 0.0413(10) 0.0124(8)
P1 0.0442(3) 0.0824(4) 0.0561(3) 0.0106(2) 0.0161(2) 0.0062(2)

loop_
_atom_type_symbol
_atom_type_description
_atom_type_scat_dispersion_real
_atom_type_scat_dispersion_imag
_atom_type_scat_source
C C 0.0181 0.0091 'International Tables Vol C Tables 4.2.6.8 and 6.1.1.4'
H H 0.0000 0.0000 'International Tables Vol C Tables 4.2.6.8 and 6.1.1.4'
N N 0.0311 0.0180 'International Tables Vol C Tables 4.2.6.8 and 6.1.1.4'
O O 0.0492 0.0322 'International Tables Vol C Tables 4.2.6.8 and 6.1.1.4'
P P 0.2955 0.4335 'International Tables Vol C Tables 4.2.6.8 and 6.1.1.4'

loop_
_geom_angle_atom_site_label_1
_geom_angle_atom_site_label_2
_geom_angle_atom_site_label_3
_geom_angle
C2 C1 P1 122.49(17)
C6 C1 C2 119.0(2)
C6 C1 P1 118.50(17)
C1 C2 H2 119.9
C1 C2 C3 120.2(3)
C3 C2 H2 119.9
C2 C3 H3 119.8
C4 C3 C2 120.4(3)
C4 C3 H3 119.8
C3 C4 H4 120.2
C5 C4 C3 119.5(3)
C5 C4 H4 120.2
C4 C5 H5 119.7
C4 C5 C6 120.6(3)
C6 C5 H5 119.7
C1 C6 C5 120.3(2)
C1 C6 H6 119.9
C5 C6 H6 119.9
C8 C7 C12 118.5(2)
C8 C7 P1 123.52(17)
C12 C7 P1 117.86(16)
C7 C8 H8 120.0
C9 C8 C7 120.0(2)
C9 C8 H8 120.0
C8 C9 H9 119.8
C8 C9 C10 120.4(2)
C10 C9 H9 119.8
C9 C10 H10 120.1
C11 C10 C9 119.9(3)
C11 C10 H10 120.1
C10 C11 H11 119.9
C12 C11 C10 120.2(2)
C12 C11 H11 119.9
C7 C12 H12 119.5
C11 C12 C7 121.0(2)
C11 C12 H12 119.5
C14 C13 H13 120.0
C14 C13 C18 120.03(19)
C18 C13 H13 120.0
C13 C14 H14 119.0
C13 C14 C15 121.9(2)
C15 C14 H14 119.0
C14 C15 H15 120.2
C16 C15 C14 119.7(2)
C16 C15 H15 120.2
C15 C16 C17 119.85(18)
C15 C16 N2 124.64(19)
N2 C16 C17 115.50(17)
C18 C17 C16 119.65(17)
N1 C17 C16 117.04(17)
N1 C17 C18 123.31(18)
C13 C18 C17 118.84(18)
C13 C18 C19 124.44(18)
C17 C18 C19 116.71(17)
C18 C19 P1 120.14(14)
C20 C19 C18 118.52(18)
C20 C19 P1 121.23(16)
C19 C20 H20 120.0
C19 C20 C21 119.9(2)
C21 C20 H20 120.0
C20 C21 H21 118.0
N1 C21 C20 124.1(2)
N1 C21 H21 118.0
N2 C22 C23 116.20(18)
O2 C22 C23 120.69(18)
O2 C22 N2 123.10(19)
C24 C23 C22 116.57(19)
C28 C23 C22 124.82(18)
C28 C23 C24 118.61(19)
C23 C24 H24 119.5
C25 C24 C23 121.0(2)
C25 C24 H24 119.5
C24 C25 H25 120.2
C24 C25 C26 119.7(2)
C26 C25 H25 120.2
C25 C26 H26 120.0
C27 C26 C25 120.0(2)
C27 C26 H26 120.0
C26 C27 H27 120.0
C26 C27 C28 119.9(2)
C28 C27 H27 120.0
C23 C28 C27 120.8(2)
C23 C28 H28 119.6
C27 C28 H28 119.6
C21 N1 C17 117.42(18)
C16 N2 H2A 115.9
C22 N2 C16 128.29(18)
C22 N2 H2A 115.9
C1 P1 C19 103.60(9)
C7 P1 C1 107.14(9)
C7 P1 C19 106.03(9)
O1 P1 C1 113.46(10)
O1 P1 C7 111.58(10)
O1 P1 C19 114.34(9)

loop_
_geom_bond_atom_site_label_1
_geom_bond_atom_site_label_2
_geom_bond_distance
C1 C2 1.380(3)
C1 C6 1.376(3)
C1 P1 1.810(2)
C2 H2 0.9300
C2 C3 1.380(4)
C3 H3 0.9300
C3 C4 1.372(4)
C4 H4 0.9300
C4 C5 1.362(4)
C5 H5 0.9300
C5 C6 1.384(4)
C6 H6 0.9300
C7 C8 1.386(3)
C7 C12 1.391(3)
C7 P1 1.804(2)
C8 H8 0.9300
C8 C9 1.377(4)
C9 H9 0.9300
C9 C10 1.378(4)
C10 H10 0.9300
C10 C11 1.367(4)
C11 H11 0.9300
C11 C12 1.365(4)
C12 H12 0.9300
C13 H13 0.9300
C13 C14 1.357(3)
C13 C18 1.411(3)
C14 H14 0.9300
C14 C15 1.407(3)
C15 H15 0.9300
C15 C16 1.369(3)
C16 C17 1.424(3)
C16 N2 1.406(2)
C17 C18 1.418(3)
C17 N1 1.363(3)
C18 C19 1.435(3)
C19 C20 1.351(3)
C19 P1 1.8262(19)
C20 H20 0.9300
C20 C21 1.411(3)
C21 H21 0.9300
C21 N1 1.300(3)
C22 C23 1.502(3)
C22 N2 1.350(2)
C22 O2 1.213(3)
C23 C24 1.385(3)
C23 C28 1.372(3)
C24 H24 0.9300
C24 C25 1.374(3)
C25 H25 0.9300
C25 C26 1.380(4)
C26 H26 0.9300
C26 C27 1.369(3)
C27 H27 0.9300
C27 C28 1.386(3)
C28 H28 0.9300
N2 H2A 0.8600
O1 P1 1.4806(16)

loop_
_geom_torsion_atom_site_label_1
_geom_torsion_atom_site_label_2
_geom_torsion_atom_site_label_3
_geom_torsion_atom_site_label_4
_geom_torsion
C1 C2 C3 C4 0.0(4)
C2 C1 C6 C5 -0.8(4)
C2 C1 P1 C7 -81.0(2)
C2 C1 P1 C19 30.9(2)
C2 C1 P1 O1 155.42(19)
C2 C3 C4 C5 -0.6(5)
C3 C4 C5 C6 0.5(4)
C4 C5 C6 C1 0.2(4)
C6 C1 C2 C3 0.7(4)
C6 C1 P1 C7 97.05(19)
C6 C1 P1 C19 -151.11(18)
C6 C1 P1 O1 -26.6(2)
C7 C8 C9 C10 -0.5(5)
C8 C7 C12 C11 0.2(3)
C8 C7 P1 C1 10.6(2)
C8 C7 P1 C19 -99.6(2)
C8 C7 P1 O1 135.35(19)
C8 C9 C10 C11 0.0(5)
C9 C10 C11 C12 0.6(4)
C10 C11 C12 C7 -0.7(4)
C12 C7 C8 C9 0.4(4)
C12 C7 P1 C1 -165.55(16)
C12 C7 P1 C19 84.29(17)
C12 C7 P1 O1 -40.80(19)
C13 C14 C15 C16 -0.3(4)
C13 C18 C19 C20 -179.3(2)
C13 C18 C19 P1 4.5(3)
C14 C13 C18 C17 0.7(4)
C14 C13 C18 C19 -179.9(2)
C14 C15 C16 C17 1.7(4)
C14 C15 C16 N2 -178.1(2)
C15 C16 C17 C18 -1.8(3)
C15 C16 C17 N1 178.0(2)
C15 C16 N2 C22 -0.8(4)
C16 C17 C18 C13 0.6(3)
C16 C17 C18 C19 -178.79(18)
C16 C17 N1 C21 178.4(2)
C17 C16 N2 C22 179.5(2)
C17 C18 C19 C20 0.1(3)
C17 C18 C19 P1 -176.12(15)
C18 C13 C14 C15 -0.9(4)
C18 C17 N1 C21 -1.7(3)
C18 C19 C20 C21 -1.1(4)
C18 C19 P1 C1 78.98(18)
C18 C19 P1 C7 -168.38(16)
C18 C19 P1 O1 -45.0(2)
C19 C20 C21 N1 0.8(5)
C20 C19 P1 C1 -97.1(2)
C20 C19 P1 C7 15.5(2)
C20 C19 P1 O1 138.9(2)
C20 C21 N1 C17 0.6(4)
C22 C23 C24 C25 -179.6(2)
C22 C23 C28 C27 179.6(2)
C23 C22 N2 C16 -178.06(19)
C23 C24 C25 C26 -0.2(4)
C24 C23 C28 C27 0.2(3)
C24 C25 C26 C27 0.4(4)
C25 C26 C27 C28 -0.3(4)
C26 C27 C28 C23 0.1(3)
C28 C23 C24 C25 -0.1(3)
N1 C17 C18 C13 -179.2(2)
N1 C17 C18 C19 1.4(3)
N2 C16 C17 C18 177.93(18)
N2 C16 C17 N1 -2.2(3)
N2 C22 C23 C24 163.25(19)
N2 C22 C23 C28 -16.2(3)
O2 C22 C23 C24 -15.6(3)
O2 C22 C23 C28 164.9(2)
O2 C22 N2 C16 0.8(4)
P1 C1 C2 C3 178.7(2)
P1 C1 C6 C5 -178.8(2)
P1 C7 C8 C9 -175.7(2)
P1 C7 C12 C11 176.55(17)
P1 C19 C20 C21 175.1(2)

loop_
_platon_squeeze_void_nr
_platon_squeeze_void_average_x
_platon_squeeze_void_average_y
_platon_squeeze_void_average_z
_platon_squeeze_void_volume
_platon_squeeze_void_count_electrons
_platon_squeeze_void_content
1 0.000 0.000 0.500 149 50 ' '
2 0.500 0.500 0.000 149 50 ' '
